data_4107815
loop_
_publ_author_name
'Xinjun Luan'
'Ronaldo Mariz'
'Michele Gatti'
'Chiara Costabile'
'Albert Poater'
'Luigi Cavallo'
'Anthony Linden'
'Reto Dorta'

_publ_section_title
;
 Identification and Characterization of a New Family of Catalytically
 Highly Active Imidazolin-2-ylidenes
;
_journal_name_full 'Journal of the American Chemical Society'
_journal_page_first 6848
_journal_page_last 6858
_journal_paper_doi 10.1021/ja800861p
_journal_volume 130
_journal_year 2008
_chemical_formula_moiety 'C38 H47 Cl N2 Pd, 0.25(C6 H14)'
_chemical_formula_sum 'C39.5 H50.5 Cl N2 Pd'
_chemical_formula_weight 695.20
_chemical_name_systematic
; 
 ? 
;
_space_group_IT_number 2
_symmetry_cell_setting triclinic
_symmetry_Int_Tables_number 2
_symmetry_space_group_name_Hall '-P 1'
_symmetry_space_group_name_H-M 'P -1'
_atom_sites_solution_hydrogens geom
_atom_sites_solution_primary direct
_atom_sites_solution_secondary difmap
_audit_creation_date 07-08-22
_audit_creation_method SHELXL-97
_cell_angle_alpha 107.5234(10)
_cell_angle_beta 96.5314(8)
_cell_angle_gamma 104.2209(8)
_cell_formula_units_Z 4
_cell_length_a 13.4818(2)
_cell_length_b 14.3620(2)
_cell_length_c 22.1744(4)
_cell_measurement_reflns_used 147621
_cell_measurement_temperature 160(1)
_cell_measurement_theta_max 27.5
_cell_measurement_theta_min 2.0
_cell_volume 3886.12(11)
_computing_cell_refinement 'DENZO-SMN (Otwinowski & Minor, 1997)'
_computing_data_collection 'COLLECT (Nonius, 2000)'
_computing_data_reduction 'DENZO-SMN and SCALEPACK (Otwinowski & Minor, 1997)'
_computing_molecular_graphics 'ORTEPII (Johnson, 1976)'
_computing_publication_material 'SHELXL97 and PLATON (Spek, 2006)'
_computing_structure_refinement 'SHELXL97 (Sheldrick, 1997)'
_computing_structure_solution 'SIR92 (Altomare et al., 1994)'
_diffrn_ambient_temperature 160(1)
_diffrn_detector '65 mm CCD camera on \k goniostat'
_diffrn_detector_area_resol_mean 9
_diffrn_measured_fraction_theta_full 0.991
_diffrn_measured_fraction_theta_max 0.991
_diffrn_measurement_device_type 'Nonius KappaCCD area-detector diffractometer'
_diffrn_measurement_method '\f and \w scans with \k offsets'
_diffrn_radiation_monochromator 'horizontally mounted graphite crystal'
_diffrn_radiation_source 'Nonius FR590 sealed tube generator'
_diffrn_radiation_type 'Mo K\a'
_diffrn_radiation_wavelength 0.71073
_diffrn_reflns_av_R_equivalents 0.0790
_diffrn_reflns_av_sigmaI/netI 0.0565
_diffrn_reflns_limit_h_max 17
_diffrn_reflns_limit_h_min -17
_diffrn_reflns_limit_k_max 18
_diffrn_reflns_limit_k_min -18
_diffrn_reflns_limit_l_max 28
_diffrn_reflns_limit_l_min -28
_diffrn_reflns_number 89992
_diffrn_reflns_theta_full 27.49
_diffrn_reflns_theta_max 27.49
_diffrn_reflns_theta_min 2.01
_diffrn_standards_decay_% 0
_diffrn_standards_number 0
_exptl_absorpt_coefficient_mu 0.573
_exptl_absorpt_correction_T_max 0.948
_exptl_absorpt_correction_T_min 0.818
_exptl_absorpt_correction_type multi-scan
_exptl_absorpt_process_details '(Blessing, 1995)'
_exptl_crystal_colour colourless
_exptl_crystal_density_diffrn 1.188
_exptl_crystal_description prism
_exptl_crystal_F_000 1458
_exptl_crystal_size_max 0.17
_exptl_crystal_size_mid 0.15
_exptl_crystal_size_min 0.10
_refine_diff_density_max 2.144
_refine_diff_density_min -0.697
_refine_diff_density_rms 0.124
_refine_ls_extinction_method none
_refine_ls_goodness_of_fit_ref 1.040
_refine_ls_hydrogen_treatment constr
_refine_ls_matrix_type full
_refine_ls_number_parameters 794
_refine_ls_number_reflns 17685
_refine_ls_number_restraints 100
_refine_ls_restrained_S_all 1.041
_refine_ls_R_factor_all 0.0829
_refine_ls_R_factor_gt 0.0605
_refine_ls_shift/su_max 0.002
_refine_ls_shift/su_mean 0.000
_refine_ls_structure_factor_coef Fsqd
_refine_ls_weighting_details 'w=1/[\s^2^(Fo^2^)+(0.0964P)^2^+3.0451P] where P=(Fo^2^+2Fc^2^)/3'
_refine_ls_weighting_scheme calc
_refine_ls_wR_factor_gt 0.1515
_refine_ls_wR_factor_ref 0.1618
_reflns_number_gt 13526
_reflns_number_total 17685
_reflns_threshold_expression 'I > 2\s(I)'
_cod_data_source_file ja800861p-file007.cif
_cod_data_source_block DT0725
_cod_original_sg_symbol_H-M 'P -1 '
_cod_original_formula_sum 'C39.50 H50.50 Cl N2 Pd'
_cod_database_code 4107815

loop_
_symmetry_equiv_pos_as_xyz
'x, y, z'
'-x, -y, -z'

loop_
_atom_site_label
_atom_site_type_symbol
_atom_site_fract_x
_atom_site_fract_y
_atom_site_fract_z
_atom_site_U_iso_or_equiv
_atom_site_adp_type
_atom_site_occupancy
_atom_site_symmetry_multiplicity
_atom_site_calc_flag
_atom_site_refinement_flags
_atom_site_disorder_assembly
_atom_site_disorder_group
Pd1 Pd 0.26861(2) 0.205676(19) 0.224808(13) 0.02286(9) Uani 1 1 d . . .
Cl1 Cl 0.25341(9) 0.33046(8) 0.17935(6) 0.0439(3) Uani 1 1 d . A .
N1 N 0.4773(2) 0.3606(2) 0.30547(14) 0.0220(6) Uani 1 1 d . . .
N3 N 0.4966(2) 0.2242(2) 0.23926(14) 0.0226(6) Uani 1 1 d . . .
C2 C 0.4250(3) 0.2695(3) 0.26040(16) 0.0207(7) Uani 1 1 d . A .
C4 C 0.6061(3) 0.2921(3) 0.26730(19) 0.0307(8) Uani 1 1 d . A .
H41 H 0.6361 0.3223 0.2363 0.037 Uiso 1 1 calc R . .
H42 H 0.6520 0.2551 0.2814 0.037 Uiso 1 1 calc R . .
C5 C 0.5893(3) 0.3721(3) 0.32400(19) 0.0303(8) Uani 1 1 d . A .
H51 H 0.6047 0.3582 0.3646 0.036 Uiso 1 1 calc R . .
H52 H 0.6330 0.4414 0.3291 0.036 Uiso 1 1 calc R . .
C6 C 0.4363(3) 0.4310(3) 0.34945(16) 0.0222(7) Uani 1 1 d . A .
C7 C 0.3908(3) 0.4003(3) 0.39814(16) 0.0234(7) Uani 1 1 d . . .
C8 C 0.3684(3) 0.2992(3) 0.40007(17) 0.0261(7) Uani 1 1 d . A .
H8 H 0.3868 0.2492 0.3680 0.031 Uiso 1 1 calc R . .
C9 C 0.3218(3) 0.2711(3) 0.44566(18) 0.0292(8) Uani 1 1 d . . .
C10 C 0.2971(3) 0.3466(3) 0.49440(19) 0.0332(9) Uani 1 1 d . A .
H10 H 0.2648 0.3284 0.5268 0.040 Uiso 1 1 calc R . .
C11 C 0.3192(3) 0.4451(3) 0.49545(18) 0.0315(8) Uani 1 1 d . . .
H11 H 0.3028 0.4943 0.5291 0.038 Uiso 1 1 calc R A .
C12 C 0.3659(3) 0.4758(3) 0.44792(17) 0.0261(8) Uani 1 1 d . A .
C13 C 0.3880(3) 0.5761(3) 0.44726(18) 0.0295(8) Uani 1 1 d . . .
H13 H 0.3737 0.6272 0.4808 0.035 Uiso 1 1 calc R A .
C14 C 0.4294(3) 0.6010(3) 0.39942(19) 0.0288(8) Uani 1 1 d . A .
H14 H 0.4423 0.6693 0.3999 0.035 Uiso 1 1 calc R . .
C15 C 0.4545(3) 0.5285(3) 0.34841(18) 0.0243(7) Uani 1 1 d . . .
C16 C 0.4752(3) 0.1247(3) 0.19158(17) 0.0252(7) Uani 1 1 d . A .
C17 C 0.4833(3) 0.0432(3) 0.21486(18) 0.0264(8) Uani 1 1 d . . .
C18 C 0.5062(3) 0.0573(3) 0.28162(18) 0.0284(8) Uani 1 1 d . A .
H18 H 0.5152 0.1226 0.3125 0.034 Uiso 1 1 calc R . .
C19 C 0.5157(3) -0.0216(3) 0.3024(2) 0.0360(9) Uani 1 1 d . . .
C20 C 0.5047(4) -0.1166(4) 0.2564(3) 0.0469(11) Uani 1 1 d . A .
H20 H 0.5134 -0.1707 0.2707 0.056 Uiso 1 1 calc R . .
C21 C 0.4824(4) -0.1342(3) 0.1926(2) 0.0464(11) Uani 1 1 d . . .
H21 H 0.4740 -0.2004 0.1629 0.056 Uiso 1 1 calc R A .
C22 C 0.4712(3) -0.0537(3) 0.1690(2) 0.0352(9) Uani 1 1 d . A .
C23 C 0.4485(4) -0.0675(3) 0.1034(2) 0.0446(11) Uani 1 1 d . . .
H23 H 0.4392 -0.1329 0.0725 0.053 Uiso 1 1 calc R A .
C24 C 0.4394(4) 0.0111(3) 0.0826(2) 0.0433(11) Uani 1 1 d . A .
H24 H 0.4229 -0.0010 0.0376 0.052 Uiso 1 1 calc R . .
C25 C 0.4541(4) 0.1113(3) 0.12754(18) 0.0347(9) Uani 1 1 d . . .
C26 C 0.2935(3) 0.1604(3) 0.44313(19) 0.0345(9) Uani 1 1 d . A .
H26 H 0.3178 0.1203 0.4055 0.041 Uiso 1 1 calc R . .
C27 C 0.1744(4) 0.1151(4) 0.4320(3) 0.0505(12) Uani 1 1 d . . .
H271 H 0.1484 0.1536 0.4681 0.076 Uiso 1 1 calc R A .
H272 H 0.1574 0.0434 0.4292 0.076 Uiso 1 1 calc R . .
H273 H 0.1413 0.1196 0.3917 0.076 Uiso 1 1 calc R . .
C28 C 0.3463(4) 0.1487(4) 0.5037(2) 0.0469(11) Uani 1 1 d . . .
H281 H 0.4217 0.1820 0.5121 0.070 Uiso 1 1 calc R A .
H282 H 0.3337 0.0759 0.4975 0.070 Uiso 1 1 calc R . .
H283 H 0.3176 0.1806 0.5405 0.070 Uiso 1 1 calc R . .
C29 C 0.5002(3) 0.5635(3) 0.2962(2) 0.0306(8) Uani 1 1 d . A .
H29 H 0.5171 0.5046 0.2662 0.037 Uiso 1 1 calc R . .
C30 C 0.4217(4) 0.5949(3) 0.2560(2) 0.0401(10) Uani 1 1 d . . .
H301 H 0.3603 0.5358 0.2336 0.060 Uiso 1 1 calc R A .
H302 H 0.4548 0.6192 0.2243 0.060 Uiso 1 1 calc R . .
H303 H 0.4002 0.6496 0.2847 0.060 Uiso 1 1 calc R . .
C31 C 0.6015(3) 0.6521(3) 0.3245(2) 0.0419(10) Uani 1 1 d . . .
H311 H 0.5866 0.7119 0.3527 0.063 Uiso 1 1 calc R A .
H312 H 0.6309 0.6690 0.2893 0.063 Uiso 1 1 calc R . .
H313 H 0.6519 0.6319 0.3495 0.063 Uiso 1 1 calc R . .
C32 C 0.5388(4) -0.0080(4) 0.3744(2) 0.0491(12) Uani 1 1 d . A .
H32 H 0.5961 -0.0389 0.3811 0.059 Uiso 1 1 calc R . .
C33 C 0.5754(4) 0.1003(5) 0.4197(2) 0.0602(16) Uani 1 1 d . . .
H331 H 0.5195 0.1323 0.4165 0.090 Uiso 1 1 calc R A .
H332 H 0.6370 0.1381 0.4081 0.090 Uiso 1 1 calc R . .
H333 H 0.5936 0.1015 0.4640 0.090 Uiso 1 1 calc R . .
C34 C 0.4422(4) -0.0704(5) 0.3911(3) 0.0589(14) Uani 1 1 d . . .
H341 H 0.4579 -0.0651 0.4365 0.088 Uiso 1 1 calc R A .
H342 H 0.4240 -0.1422 0.3634 0.088 Uiso 1 1 calc R . .
H343 H 0.3834 -0.0436 0.3840 0.088 Uiso 1 1 calc R . .
C35 C 0.4522(5) 0.1974(3) 0.1018(2) 0.0490(13) Uani 1 1 d . A .
H35 H 0.4495 0.2571 0.1384 0.059 Uiso 1 1 calc R . .
C36 C 0.3586(6) 0.1716(4) 0.0490(3) 0.0716(18) Uani 1 1 d . . .
H361 H 0.3627 0.1175 0.0108 0.107 Uiso 1 1 calc R A .
H362 H 0.3578 0.2326 0.0379 0.107 Uiso 1 1 calc R . .
H363 H 0.2946 0.1480 0.0640 0.107 Uiso 1 1 calc R . .
C37 C 0.5550(6) 0.2301(4) 0.0786(3) 0.0726(19) Uani 1 1 d . . .
H371 H 0.6144 0.2538 0.1150 0.109 Uiso 1 1 calc R A .
H372 H 0.5536 0.2855 0.0617 0.109 Uiso 1 1 calc R . .
H373 H 0.5622 0.1716 0.0445 0.109 Uiso 1 1 calc R . .
C38 C 0.1061(3) 0.1061(3) 0.1873(3) 0.0499(11) Uani 1 1 d DU A .
H381 H 0.0502 0.1398 0.1921 0.060 Uiso 0.781(9) 1 calc PR A 1
H382 H 0.0922 0.0494 0.1458 0.060 Uiso 0.781(9) 1 calc PR A 1
H383 H 0.0566 0.1160 0.2167 0.060 Uiso 0.219(9) 1 calc PR A 2
H384 H 0.0757 0.0944 0.1419 0.060 Uiso 0.219(9) 1 calc PR A 2
C39A C 0.1514(3) 0.0930(4) 0.2404(3) 0.0460(13) Uani 0.781(9) 1 d PDU A 1
H391 H 0.1153 0.0985 0.2751 0.055 Uiso 0.781(9) 1 calc PR A 1
C39B C 0.1680(11) 0.0488(9) 0.1967(6) 0.047(2) Uani 0.219(9) 1 d PDU A 2
H392 H 0.1567 -0.0147 0.1634 0.056 Uiso 0.219(9) 1 calc PR A 2
C40 C 0.2443(3) 0.0725(3) 0.2485(2) 0.0414(10) Uani 1 1 d DU A .
H401 H 0.2508 0.0113 0.2156 0.050 Uiso 0.781(9) 1 calc PR A 1
H402 H 0.2757 0.0809 0.2931 0.050 Uiso 0.781(9) 1 calc PR A 1
H403 H 0.2983 0.0368 0.2416 0.050 Uiso 0.219(9) 1 calc PR A 2
H404 H 0.2212 0.0764 0.2898 0.050 Uiso 0.219(9) 1 calc PR A 2
Pd2 Pd -0.13330(2) 0.50336(2) 0.250317(13) 0.02398(9) Uani 1 1 d . . .
Cl2 Cl -0.16814(7) 0.54464(8) 0.35579(5) 0.0355(2) Uani 1 1 d . B .
N41 N 0.0961(2) 0.5353(2) 0.28725(15) 0.0239(6) Uani 1 1 d . . .
N43 N 0.0085(2) 0.3968(2) 0.29981(14) 0.0201(6) Uani 1 1 d . . .
C42 C 0.0000(3) 0.4745(3) 0.27991(16) 0.0193(7) Uani 1 1 d . B .
C44 C 0.1183(3) 0.3973(3) 0.3159(2) 0.0303(8) Uani 1 1 d . B .
H441 H 0.1342 0.3427 0.2825 0.036 Uiso 1 1 calc R . .
H442 H 0.1339 0.3890 0.3584 0.036 Uiso 1 1 calc R . .
C45 C 0.1787(3) 0.5025(3) 0.3174(2) 0.0320(9) Uani 1 1 d . B .
H451 H 0.2101 0.5492 0.3623 0.038 Uiso 1 1 calc R . .
H452 H 0.2344 0.4987 0.2921 0.038 Uiso 1 1 calc R . .
C46 C 0.1220(3) 0.6300(3) 0.27407(19) 0.0273(8) Uani 1 1 d . B .
C47 C 0.1512(3) 0.6251(3) 0.2132(2) 0.0323(9) Uani 1 1 d . . .
C48 C 0.1488(3) 0.5337(3) 0.1651(2) 0.0367(10) Uani 1 1 d . B .
H48 H 0.1283 0.4714 0.1735 0.044 Uiso 1 1 calc R . .
C49 C 0.1748(4) 0.5312(4) 0.1068(2) 0.0488(12) Uani 1 1 d . . .
C50 C 0.2060(4) 0.6250(5) 0.0957(3) 0.0567(14) Uani 1 1 d . B .
H50 H 0.2237 0.6248 0.0554 0.068 Uiso 1 1 calc R . .
C51 C 0.2114(4) 0.7147(4) 0.1404(2) 0.0525(13) Uani 1 1 d . . .
H511 H 0.2351 0.7766 0.1319 0.063 Uiso 1 1 calc R B .
C52 C 0.1820(4) 0.7173(3) 0.2001(2) 0.0420(11) Uani 1 1 d . B .
C53 C 0.1828(5) 0.8096(4) 0.2474(2) 0.0545(14) Uani 1 1 d . . .
H53 H 0.2029 0.8718 0.2389 0.065 Uiso 1 1 calc R B .
C54 C 0.1554(4) 0.8108(3) 0.3049(2) 0.0464(12) Uani 1 1 d . B .
H54 H 0.1569 0.8740 0.3357 0.056 Uiso 1 1 calc R . .
C55 C 0.1246(3) 0.7200(3) 0.3200(2) 0.0331(9) Uani 1 1 d . . .
C56 C -0.0747(3) 0.3071(3) 0.29066(18) 0.0232(7) Uani 1 1 d . B .
C57 C -0.1178(3) 0.2377(3) 0.22631(19) 0.0278(8) Uani 1 1 d . . .
C58 C -0.0822(3) 0.2542(3) 0.17114(19) 0.0314(8) Uani 1 1 d . B .
H58 H -0.0276 0.3144 0.1772 0.038 Uiso 1 1 calc R . .
C59 C -0.1241(4) 0.1863(3) 0.1096(2) 0.0454(11) Uani 1 1 d . . .
C60 C -0.2063(5) 0.0978(4) 0.1013(3) 0.0580(14) Uani 1 1 d . B .
H60 H -0.2379 0.0511 0.0590 0.070 Uiso 1 1 calc R . .
C61 C -0.2409(4) 0.0782(4) 0.1524(3) 0.0528(13) Uani 1 1 d . . .
H61 H -0.2957 0.0175 0.1449 0.063 Uiso 1 1 calc R B .
C62 C -0.1981(3) 0.1452(3) 0.2163(2) 0.0350(9) Uani 1 1 d . B .
C63 C -0.2282(3) 0.1244(3) 0.2702(2) 0.0343(9) Uani 1 1 d . . .
H63 H -0.2807 0.0628 0.2643 0.041 Uiso 1 1 calc R B .
C64 C -0.1835(3) 0.1910(3) 0.3311(2) 0.0311(9) Uani 1 1 d . B .
H64 H -0.2048 0.1736 0.3667 0.037 Uiso 1 1 calc R . .
C65 C -0.1057(3) 0.2861(3) 0.34339(19) 0.0249(7) Uani 1 1 d . . .
C66 C 0.1683(6) 0.4320(5) 0.0560(3) 0.074(2) Uani 1 1 d . B .
H66 H 0.1461 0.3765 0.0745 0.089 Uiso 1 1 calc R . .
C67 C 0.2763(8) 0.4314(8) 0.0398(4) 0.123(4) Uani 1 1 d . . .
H671 H 0.2988 0.4825 0.0193 0.147 Uiso 1 1 calc R B .
H672 H 0.2718 0.3636 0.0102 0.147 Uiso 1 1 calc R . .
H673 H 0.3270 0.4478 0.0796 0.147 Uiso 1 1 calc R . .
C68 C 0.0864(7) 0.4080(5) -0.0039(3) 0.093(3) Uani 1 1 d . . .
H681 H 0.0181 0.4045 0.0080 0.111 Uiso 1 1 calc R B .
H682 H 0.0834 0.3422 -0.0354 0.111 Uiso 1 1 calc R . .
H683 H 0.1050 0.4618 -0.0228 0.111 Uiso 1 1 calc R . .
C69 C 0.0990(3) 0.7275(3) 0.38543(19) 0.0322(9) Uani 1 1 d . B .
H69 H 0.0700 0.6567 0.3859 0.039 Uiso 1 1 calc R . .
C70 C 0.1996(4) 0.7808(3) 0.4375(2) 0.0412(10) Uani 1 1 d . . .
H701 H 0.2503 0.7425 0.4281 0.049 Uiso 1 1 calc R B .
H702 H 0.1836 0.7833 0.4799 0.049 Uiso 1 1 calc R . .
H703 H 0.2292 0.8504 0.4377 0.049 Uiso 1 1 calc R . .
C71 C 0.0179(4) 0.7842(3) 0.4001(2) 0.0428(10) Uani 1 1 d . . .
H711 H 0.0485 0.8564 0.4059 0.051 Uiso 1 1 calc R B .
H712 H -0.0043 0.7785 0.4398 0.051 Uiso 1 1 calc R . .
H713 H -0.0427 0.7541 0.3642 0.051 Uiso 1 1 calc R . .
C72 C -0.0804(5) 0.2061(4) 0.0528(2) 0.0584(14) Uani 1 1 d . B .
H72 H -0.0340 0.2782 0.0690 0.070 Uiso 1 1 calc R . .
C73 C -0.0123(8) 0.1372(7) 0.0286(4) 0.105(3) Uani 1 1 d . . .
H731 H 0.0439 0.1473 0.0643 0.126 Uiso 1 1 calc R B .
H732 H 0.0181 0.1548 -0.0061 0.126 Uiso 1 1 calc R . .
H733 H -0.0553 0.0656 0.0121 0.126 Uiso 1 1 calc R . .
C74 C -0.1646(7) 0.1972(7) -0.0017(3) 0.106(3) Uani 1 1 d . . .
H741 H -0.2091 0.1261 -0.0208 0.127 Uiso 1 1 calc R B .
H742 H -0.1322 0.2180 -0.0348 0.127 Uiso 1 1 calc R . .
H743 H -0.2073 0.2415 0.0151 0.127 Uiso 1 1 calc R . .
C75 C -0.0601(3) 0.3564(3) 0.41190(19) 0.0287(8) Uani 1 1 d . B .
H75 H -0.0148 0.4218 0.4102 0.034 Uiso 1 1 calc R . .
C76 C -0.1456(4) 0.3822(3) 0.4490(2) 0.0404(10) Uani 1 1 d . . .
H761 H -0.1871 0.4132 0.4262 0.049 Uiso 1 1 calc R B .
H762 H -0.1128 0.4303 0.4927 0.049 Uiso 1 1 calc R . .
H763 H -0.1911 0.3195 0.4516 0.049 Uiso 1 1 calc R . .
C77 C 0.0093(4) 0.3121(4) 0.4481(2) 0.0409(10) Uani 1 1 d . . .
H771 H -0.0325 0.2466 0.4492 0.049 Uiso 1 1 calc R B .
H772 H 0.0381 0.3598 0.4924 0.049 Uiso 1 1 calc R . .
H773 H 0.0666 0.3017 0.4259 0.049 Uiso 1 1 calc R . .
C78 C -0.1219(4) 0.4849(5) 0.1541(2) 0.0555(11) Uani 1 1 d DU B .
H781 H -0.0884 0.5475 0.1452 0.067 Uiso 0.612(10) 1 calc PR B 1
H782 H -0.1012 0.4247 0.1304 0.067 Uiso 0.612(10) 1 calc PR B 1
H783 H -0.0530 0.5193 0.1474 0.067 Uiso 0.388(10) 1 calc PR B 2
H784 H -0.1534 0.4149 0.1226 0.067 Uiso 0.388(10) 1 calc PR B 2
C79A C -0.2233(4) 0.4682(6) 0.1580(3) 0.0518(16) Uani 0.612(10) 1 d PDU B 1
H791 H -0.2702 0.4059 0.1285 0.062 Uiso 0.612(10) 1 calc PR B 1
C79B C -0.1871(7) 0.5425(9) 0.1669(5) 0.0486(18) Uani 0.388(10) 1 d PDU B 2
H792 H -0.1763 0.5986 0.1517 0.058 Uiso 0.388(10) 1 calc PR B 2
C80 C -0.2661(4) 0.5298(4) 0.1988(2) 0.0496(11) Uani 1 1 d DU B .
H801 H -0.3363 0.4980 0.2052 0.060 Uiso 0.612(10) 1 calc PR B 1
H802 H -0.2563 0.5994 0.1968 0.060 Uiso 0.612(10) 1 calc PR B 1
H803 H -0.3276 0.4694 0.1766 0.060 Uiso 0.388(10) 1 calc PR B 2
H804 H -0.2848 0.5921 0.2211 0.060 Uiso 0.388(10) 1 calc PR B 2

loop_
_atom_site_aniso_label
_atom_site_aniso_U_11
_atom_site_aniso_U_22
_atom_site_aniso_U_33
_atom_site_aniso_U_23
_atom_site_aniso_U_13
_atom_site_aniso_U_12
Pd1 0.02262(15) 0.01725(14) 0.02392(15) 0.00307(11) -0.00355(11) 0.00613(10)
Cl1 0.0492(6) 0.0308(5) 0.0562(7) 0.0220(5) -0.0015(5) 0.0162(5)
N1 0.0180(14) 0.0159(13) 0.0285(15) 0.0019(12) 0.0055(12) 0.0055(11)
N3 0.0244(15) 0.0203(14) 0.0215(15) 0.0016(12) 0.0038(12) 0.0109(12)
C2 0.0208(17) 0.0199(16) 0.0184(16) 0.0031(13) 0.0014(13) 0.0061(13)
C4 0.029(2) 0.0266(19) 0.038(2) 0.0080(17) 0.0102(17) 0.0124(16)
C5 0.0210(19) 0.0281(19) 0.035(2) 0.0022(16) 0.0048(16) 0.0066(15)
C6 0.0169(17) 0.0191(16) 0.0228(17) -0.0034(14) 0.0009(13) 0.0064(13)
C7 0.0171(17) 0.0270(18) 0.0201(17) 0.0009(14) -0.0001(13) 0.0066(14)
C8 0.0239(19) 0.0241(17) 0.0241(18) 0.0006(15) 0.0002(14) 0.0082(14)
C9 0.0250(19) 0.032(2) 0.0247(18) 0.0041(16) 0.0022(15) 0.0070(15)
C10 0.026(2) 0.044(2) 0.0273(19) 0.0073(18) 0.0061(16) 0.0115(17)
C11 0.026(2) 0.035(2) 0.0238(18) -0.0047(16) 0.0027(15) 0.0128(16)
C12 0.0169(17) 0.0329(19) 0.0227(17) 0.0000(15) -0.0003(14) 0.0109(15)
C13 0.0231(19) 0.0313(19) 0.0241(18) -0.0049(15) -0.0005(15) 0.0107(15)
C14 0.0226(19) 0.0161(16) 0.037(2) -0.0025(15) -0.0020(16) 0.0045(14)
C15 0.0182(17) 0.0188(16) 0.0288(18) 0.0009(14) 0.0027(14) 0.0031(13)
C16 0.036(2) 0.0155(16) 0.0235(18) 0.0011(14) 0.0079(15) 0.0124(15)
C17 0.031(2) 0.0217(17) 0.0284(19) 0.0077(15) 0.0088(16) 0.0104(15)
C18 0.031(2) 0.0291(19) 0.0288(19) 0.0126(16) 0.0096(16) 0.0102(16)
C19 0.028(2) 0.045(2) 0.048(2) 0.029(2) 0.0097(18) 0.0141(18)
C20 0.049(3) 0.043(3) 0.065(3) 0.036(2) 0.013(2) 0.020(2)
C21 0.060(3) 0.024(2) 0.060(3) 0.015(2) 0.017(2) 0.017(2)
C22 0.047(3) 0.0222(18) 0.038(2) 0.0073(17) 0.0122(19) 0.0137(17)
C23 0.066(3) 0.023(2) 0.038(2) -0.0015(18) 0.008(2) 0.017(2)
C24 0.077(3) 0.028(2) 0.0214(19) -0.0024(17) 0.008(2) 0.023(2)
C25 0.057(3) 0.0271(19) 0.0221(18) 0.0044(16) 0.0098(18) 0.0203(19)
C26 0.041(2) 0.033(2) 0.028(2) 0.0097(17) 0.0119(17) 0.0069(18)
C27 0.043(3) 0.045(3) 0.060(3) 0.022(2) 0.011(2) 0.001(2)
C28 0.056(3) 0.043(3) 0.041(3) 0.016(2) 0.006(2) 0.013(2)
C29 0.028(2) 0.0210(17) 0.041(2) 0.0068(16) 0.0140(17) 0.0062(15)
C30 0.043(3) 0.035(2) 0.041(2) 0.0169(19) 0.0097(19) 0.0025(19)
C31 0.029(2) 0.033(2) 0.061(3) 0.015(2) 0.012(2) 0.0046(17)
C32 0.041(3) 0.070(3) 0.056(3) 0.044(3) 0.011(2) 0.021(2)
C33 0.039(3) 0.094(4) 0.036(3) 0.033(3) 0.002(2) -0.013(3)
C34 0.059(3) 0.072(4) 0.061(3) 0.044(3) 0.025(3) 0.013(3)
C35 0.097(4) 0.033(2) 0.023(2) 0.0094(18) 0.013(2) 0.030(2)
C36 0.119(6) 0.057(3) 0.045(3) 0.020(3) -0.007(3) 0.043(4)
C37 0.123(6) 0.052(3) 0.055(3) 0.028(3) 0.038(4) 0.026(3)
C38 0.031(2) 0.034(2) 0.077(3) 0.021(2) -0.007(2) 0.0017(17)
C39A 0.032(2) 0.034(2) 0.067(3) 0.025(2) 0.004(2) -0.0043(19)
C39B 0.033(3) 0.033(3) 0.067(3) 0.022(3) -0.002(3) -0.002(3)
C40 0.034(2) 0.0292(18) 0.060(2) 0.0259(18) -0.0007(18) -0.0008(16)
Pd2 0.01819(15) 0.02490(15) 0.03174(16) 0.01296(12) 0.00206(11) 0.00870(11)
Cl2 0.0237(5) 0.0452(6) 0.0388(5) 0.0140(5) 0.0090(4) 0.0114(4)
N41 0.0196(15) 0.0253(15) 0.0314(16) 0.0173(13) 0.0005(12) 0.0073(12)
N43 0.0160(14) 0.0228(14) 0.0281(15) 0.0140(13) 0.0072(12) 0.0094(11)
C42 0.0179(16) 0.0233(16) 0.0223(16) 0.0110(14) 0.0071(13) 0.0107(13)
C44 0.0235(19) 0.035(2) 0.046(2) 0.0263(19) 0.0116(17) 0.0152(16)
C45 0.0201(19) 0.035(2) 0.049(2) 0.0280(19) 0.0009(17) 0.0097(16)
C46 0.0194(18) 0.0301(19) 0.038(2) 0.0224(17) 0.0017(15) 0.0046(15)
C47 0.028(2) 0.036(2) 0.038(2) 0.0236(19) -0.0002(16) 0.0069(16)
C48 0.042(2) 0.047(2) 0.039(2) 0.031(2) 0.0118(19) 0.024(2)
C49 0.057(3) 0.069(3) 0.045(3) 0.036(3) 0.019(2) 0.038(3)
C50 0.064(3) 0.080(4) 0.050(3) 0.048(3) 0.019(3) 0.028(3)
C51 0.060(3) 0.059(3) 0.048(3) 0.038(3) 0.010(2) 0.009(3)
C52 0.044(3) 0.040(2) 0.040(2) 0.027(2) -0.0011(19) -0.0032(19)
C53 0.082(4) 0.029(2) 0.046(3) 0.025(2) 0.001(3) -0.003(2)
C54 0.062(3) 0.029(2) 0.040(2) 0.016(2) -0.004(2) 0.000(2)
C55 0.032(2) 0.0244(19) 0.039(2) 0.0152(17) -0.0011(17) -0.0004(16)
C56 0.0197(17) 0.0225(17) 0.0332(19) 0.0122(15) 0.0064(15) 0.0124(14)
C57 0.0263(19) 0.0260(18) 0.037(2) 0.0141(17) 0.0035(16) 0.0160(15)
C58 0.036(2) 0.032(2) 0.030(2) 0.0121(17) 0.0026(17) 0.0176(17)
C59 0.066(3) 0.038(2) 0.033(2) 0.0064(19) -0.003(2) 0.029(2)
C60 0.068(4) 0.045(3) 0.043(3) -0.001(2) -0.017(2) 0.016(3)
C61 0.052(3) 0.034(2) 0.058(3) 0.008(2) -0.010(2) 0.007(2)
C62 0.028(2) 0.0244(19) 0.048(2) 0.0090(18) -0.0041(18) 0.0093(16)
C63 0.0198(19) 0.0226(18) 0.060(3) 0.0187(19) 0.0013(18) 0.0038(15)
C64 0.0214(19) 0.030(2) 0.052(2) 0.0248(19) 0.0112(17) 0.0098(15)
C65 0.0210(18) 0.0230(17) 0.039(2) 0.0173(16) 0.0084(15) 0.0122(14)
C66 0.131(6) 0.090(4) 0.048(3) 0.043(3) 0.043(4) 0.082(4)
C67 0.186(10) 0.161(9) 0.122(7) 0.095(7) 0.105(7) 0.136(8)
C68 0.182(8) 0.072(4) 0.041(3) 0.020(3) 0.017(4) 0.070(5)
C69 0.034(2) 0.0275(19) 0.036(2) 0.0161(17) 0.0020(17) 0.0057(16)
C70 0.041(3) 0.042(2) 0.035(2) 0.016(2) -0.0001(19) 0.0027(19)
C71 0.044(3) 0.031(2) 0.056(3) 0.019(2) 0.009(2) 0.0110(19)
C72 0.092(4) 0.057(3) 0.027(2) 0.010(2) 0.001(2) 0.032(3)
C73 0.178(9) 0.126(7) 0.073(5) 0.057(5) 0.067(5) 0.109(7)
C74 0.118(7) 0.143(8) 0.062(4) 0.060(5) -0.014(4) 0.030(6)
C75 0.030(2) 0.0271(18) 0.035(2) 0.0186(17) 0.0122(16) 0.0087(15)
C76 0.046(3) 0.042(2) 0.044(2) 0.021(2) 0.023(2) 0.018(2)
C77 0.040(2) 0.048(3) 0.043(2) 0.029(2) 0.006(2) 0.011(2)
C78 0.059(3) 0.090(3) 0.036(2) 0.034(2) 0.0084(19) 0.040(2)
C79A 0.049(3) 0.079(3) 0.040(2) 0.031(3) 0.000(2) 0.032(3)
C79B 0.051(3) 0.076(3) 0.039(3) 0.036(3) 0.002(3) 0.036(3)
C80 0.045(2) 0.075(3) 0.048(2) 0.034(2) 0.0049(19) 0.036(2)

loop_
_atom_type_symbol
_atom_type_description
_atom_type_number_in_cell
_atom_type_scat_dispersion_real
_atom_type_scat_dispersion_imag
_atom_type_scat_source
C C 158 0.0033 0.0016
; International Tables for Crystallography (1992). 
Vol. C, Tables 4.2.6.8 and 6.1.1.4
;
H H 202 0.0000 0.0000
; International Tables for Crystallography (1992). 
Vol. C, Tables 4.2.6.8 and 6.1.1.4
;
Cl Cl 4 0.1484 0.1585
; International Tables for Crystallography (1992). 
Vol. C, Tables 4.2.6.8 and 6.1.1.4
;
N N 8 0.0061 0.0033
; International Tables for Crystallography (1992). 
Vol. C, Tables 4.2.6.8 and 6.1.1.4
;
Pd Pd 4 -0.9988 1.0072
; International Tables for Crystallography (1992). 
Vol. C, Tables 4.2.6.8 and 6.1.1.4
;

loop_
_geom_angle_atom_site_label_1
_geom_angle_atom_site_label_2
_geom_angle_atom_site_label_3
_geom_angle
C2 Pd1 C40 100.17(14)
C2 Pd1 C39A 134.34(14)
C40 Pd1 C39A 37.75(11)
C2 Pd1 C39B 131.87(19)
C40 Pd1 C39B 36.70(18)
C2 Pd1 C38 167.63(15)
C40 Pd1 C38 68.14(15)
C39A Pd1 C38 36.40(11)
C39B Pd1 C38 35.77(15)
C2 Pd1 Cl1 94.28(10)
C40 Pd1 Cl1 164.80(12)
C39A Pd1 Cl1 129.83(11)
C39B Pd1 Cl1 128.21(18)
C38 Pd1 Cl1 97.08(11)
C2 N1 C6 128.4(3)
C2 N1 C5 112.6(3)
C6 N1 C5 116.1(3)
C2 N3 C16 125.9(3)
C2 N3 C4 112.7(3)
C16 N3 C4 121.3(3)
N3 C2 N1 107.0(3)
N3 C2 Pd1 123.3(2)
N1 C2 Pd1 129.7(3)
N3 C4 C5 100.9(3)
N3 C4 H41 111.6
C5 C4 H41 111.6
N3 C4 H42 111.6
C5 C4 H42 111.6
H41 C4 H42 109.4
N1 C5 C4 102.0(3)
N1 C5 H51 111.4
C4 C5 H51 111.4
N1 C5 H52 111.4
C4 C5 H52 111.4
H51 C5 H52 109.2
C15 C6 C7 122.3(3)
C15 C6 N1 118.9(3)
C7 C6 N1 118.2(3)
C8 C7 C6 124.1(3)
C8 C7 C12 118.0(3)
C6 C7 C12 117.9(3)
C9 C8 C7 122.9(3)
C9 C8 H8 118.5
C7 C8 H8 118.5
C8 C9 C10 118.3(4)
C8 C9 C26 120.8(3)
C10 C9 C26 120.8(3)
C11 C10 C9 120.9(4)
C11 C10 H10 119.5
C9 C10 H10 119.5
C10 C11 C12 121.8(3)
C10 C11 H11 119.1
C12 C11 H11 119.1
C13 C12 C11 123.0(3)
C13 C12 C7 119.0(3)
C11 C12 C7 117.9(3)
C14 C13 C12 120.8(3)
C14 C13 H13 119.6
C12 C13 H13 119.6
C13 C14 C15 122.4(3)
C13 C14 H14 118.8
C15 C14 H14 118.8
C6 C15 C14 117.5(3)
C6 C15 C29 123.9(3)
C14 C15 C29 118.6(3)
C25 C16 N3 120.6(3)
C25 C16 C17 122.6(3)
N3 C16 C17 116.8(3)
C22 C17 C18 119.1(3)
C22 C17 C16 118.1(3)
C18 C17 C16 122.7(3)
C19 C18 C17 121.4(4)
C19 C18 H18 119.3
C17 C18 H18 119.3
C18 C19 C20 118.7(4)
C18 C19 C32 122.0(4)
C20 C19 C32 119.4(4)
C21 C20 C19 122.4(4)
C21 C20 H20 118.8
C19 C20 H20 118.8
C20 C21 C22 120.5(4)
C20 C21 H21 119.8
C22 C21 H21 119.8
C23 C22 C17 119.1(4)
C23 C22 C21 123.0(4)
C17 C22 C21 117.9(4)
C24 C23 C22 121.4(4)
C24 C23 H23 119.3
C22 C23 H23 119.3
C23 C24 C25 121.2(4)
C23 C24 H24 119.4
C25 C24 H24 119.4
C16 C25 C24 117.5(4)
C16 C25 C35 123.6(3)
C24 C25 C35 118.8(3)
C28 C26 C9 112.4(4)
C28 C26 C27 110.0(4)
C9 C26 C27 110.6(4)
C28 C26 H26 107.9
C9 C26 H26 107.9
C27 C26 H26 107.9
C26 C27 H271 109.5
C26 C27 H272 109.5
H271 C27 H272 109.5
C26 C27 H273 109.5
H271 C27 H273 109.5
H272 C27 H273 109.5
C26 C28 H281 109.5
C26 C28 H282 109.5
H281 C28 H282 109.5
C26 C28 H283 109.5
H281 C28 H283 109.5
H282 C28 H283 109.5
C15 C29 C31 112.0(3)
C15 C29 C30 112.0(3)
C31 C29 C30 109.3(3)
C15 C29 H29 107.8
C31 C29 H29 107.8
C30 C29 H29 107.8
C29 C30 H301 109.5
C29 C30 H302 109.5
H301 C30 H302 109.5
C29 C30 H303 109.5
H301 C30 H303 109.5
H302 C30 H303 109.5
C29 C31 H311 109.5
C29 C31 H312 109.5
H311 C31 H312 109.5
C29 C31 H313 109.5
H311 C31 H313 109.5
H312 C31 H313 109.5
C33 C32 C19 115.4(4)
C33 C32 C34 111.3(4)
C19 C32 C34 109.1(4)
C33 C32 H32 106.9
C19 C32 H32 106.9
C34 C32 H32 106.9
C32 C33 H331 109.5
C32 C33 H332 109.5
H331 C33 H332 109.5
C32 C33 H333 109.5
H331 C33 H333 109.5
H332 C33 H333 109.5
C32 C34 H341 109.5
C32 C34 H342 109.5
H341 C34 H342 109.5
C32 C34 H343 109.5
H341 C34 H343 109.5
H342 C34 H343 109.5
C36 C35 C25 113.5(4)
C36 C35 C37 110.9(5)
C25 C35 C37 109.4(4)
C36 C35 H35 107.6
C25 C35 H35 107.6
C37 C35 H35 107.6
C35 C36 H361 109.5
C35 C36 H362 109.5
H361 C36 H362 109.5
C35 C36 H363 109.5
H361 C36 H363 109.5
H362 C36 H363 109.5
C35 C37 H371 109.5
C35 C37 H372 109.5
H371 C37 H372 109.5
C35 C37 H373 109.5
H371 C37 H373 109.5
H372 C37 H373 109.5
C39B C38 Pd1 71.1(7)
C39A C38 Pd1 67.8(3)
C39A C38 H381 116.9
Pd1 C38 H381 116.9
C39A C38 H382 116.9
Pd1 C38 H382 116.9
H381 C38 H382 113.9
C39B C38 H383 116.5
Pd1 C38 H383 116.5
C39B C38 H384 116.5
Pd1 C38 H384 116.5
H383 C38 H384 113.5
C38 C39A C40 125.6(5)
C38 C39A Pd1 75.8(3)
C40 C39A Pd1 70.5(3)
C38 C39A H391 117.2
C40 C39A H391 117.2
Pd1 C39A H391 129.3
C38 C39B C40 126.7(7)
C38 C39B Pd1 73.1(6)
C40 C39B Pd1 68.0(6)
C38 C39B H392 116.6
C40 C39B H392 116.6
Pd1 C39B H392 137.8
C39B C40 Pd1 75.3(7)
C39A C40 Pd1 71.7(3)
C39A C40 H401 116.4
Pd1 C40 H401 116.4
C39A C40 H402 116.4
Pd1 C40 H402 116.4
H401 C40 H402 113.4
C39B C40 H403 115.9
Pd1 C40 H403 115.9
C39B C40 H404 115.9
Pd1 C40 H404 115.9
H403 C40 H404 112.9
C42 Pd2 C78 99.07(15)
C42 Pd2 C79A 132.24(15)
C78 Pd2 C79A 37.39(12)
C42 Pd2 C79B 132.38(16)
C78 Pd2 C79B 36.55(14)
C42 Pd2 C80 167.76(15)
C78 Pd2 C80 68.70(17)
C79A Pd2 C80 36.59(12)
C79B Pd2 C80 35.92(13)
C42 Pd2 Cl2 91.59(9)
C78 Pd2 Cl2 168.41(13)
C79A Pd2 Cl2 134.10(13)
C79B Pd2 Cl2 131.86(16)
C80 Pd2 Cl2 100.57(12)
C42 N41 C46 126.0(3)
C42 N41 C45 113.2(3)
C46 N41 C45 120.5(3)
C42 N43 C56 125.4(3)
C42 N43 C44 112.6(3)
C56 N43 C44 119.9(3)
N41 C42 N43 108.0(3)
N41 C42 Pd2 124.7(2)
N43 C42 Pd2 127.1(2)
N43 C44 C45 102.2(3)
N43 C44 H441 111.3
C45 C44 H441 111.3
N43 C44 H442 111.3
C45 C44 H442 111.3
H441 C44 H442 109.2
N41 C45 C44 102.1(3)
N41 C45 H451 111.4
C44 C45 H451 111.4
N41 C45 H452 111.4
C44 C45 H452 111.4
H451 C45 H452 109.2
C55 C46 C47 122.8(3)
C55 C46 N41 120.6(3)
C47 C46 N41 116.5(3)
C48 C47 C52 118.0(4)
C48 C47 C46 124.1(3)
C52 C47 C46 118.0(4)
C49 C48 C47 122.7(4)
C49 C48 H48 118.6
C47 C48 H48 118.6
C48 C49 C50 117.6(5)
C48 C49 C66 121.2(5)
C50 C49 C66 121.2(4)
C51 C50 C49 122.2(4)
C51 C50 H50 118.9
C49 C50 H50 118.9
C50 C51 C52 120.3(4)
C50 C51 H511 119.8
C52 C51 H511 119.8
C47 C52 C51 119.1(5)
C47 C52 C53 118.7(4)
C51 C52 C53 122.1(4)
C54 C53 C52 121.4(4)
C54 C53 H53 119.3
C52 C53 H53 119.3
C53 C54 C55 121.5(4)
C53 C54 H54 119.2
C55 C54 H54 119.2
C46 C55 C54 117.6(4)
C46 C55 C69 123.6(3)
C54 C55 C69 118.7(4)
C65 C56 N43 119.9(3)
C65 C56 C57 121.9(3)
N43 C56 C57 118.0(3)
C58 C57 C56 123.1(3)
C58 C57 C62 117.9(4)
C56 C57 C62 119.0(4)
C59 C58 C57 122.4(4)
C59 C58 H58 118.8
C57 C58 H58 118.8
C58 C59 C60 118.1(5)
C58 C59 C72 120.0(5)
C60 C59 C72 121.9(4)
C61 C60 C59 121.4(5)
C61 C60 H60 119.3
C59 C60 H60 119.3
C60 C61 C62 122.0(5)
C60 C61 H61 119.0
C62 C61 H61 119.0
C63 C62 C61 123.3(4)
C63 C62 C57 118.5(4)
C61 C62 C57 118.1(4)
C64 C63 C62 121.1(3)
C64 C63 H63 119.4
C62 C63 H63 119.4
C63 C64 C65 122.3(4)
C63 C64 H64 118.8
C65 C64 H64 118.8
C56 C65 C64 117.1(4)
C56 C65 C75 123.3(3)
C64 C65 C75 119.6(3)
C49 C66 C68 111.9(5)
C49 C66 C67 110.9(7)
C68 C66 C67 111.9(6)
C49 C66 H66 107.3
C68 C66 H66 107.3
C67 C66 H66 107.3
C66 C67 H671 109.5
C66 C67 H672 109.5
H671 C67 H672 109.5
C66 C67 H673 109.5
H671 C67 H673 109.5
H672 C67 H673 109.5
C66 C68 H681 109.5
C66 C68 H682 109.5
H681 C68 H682 109.5
C66 C68 H683 109.5
H681 C68 H683 109.5
H682 C68 H683 109.5
C55 C69 C71 112.0(3)
C55 C69 C70 109.3(3)
C71 C69 C70 110.4(4)
C55 C69 H69 108.3
C71 C69 H69 108.3
C70 C69 H69 108.3
C69 C70 H701 109.5
C69 C70 H702 109.5
H701 C70 H702 109.5
C69 C70 H703 109.5
H701 C70 H703 109.5
H702 C70 H703 109.5
C69 C71 H711 109.5
C69 C71 H712 109.5
H711 C71 H712 109.5
C69 C71 H713 109.5
H711 C71 H713 109.5
H712 C71 H713 109.5
C74 C72 C59 112.6(6)
C74 C72 C73 111.1(6)
C59 C72 C73 111.5(4)
C74 C72 H72 107.1
C59 C72 H72 107.1
C73 C72 H72 107.1
C72 C73 H731 109.5
C72 C73 H732 109.5
H731 C73 H732 109.5
C72 C73 H733 109.5
H731 C73 H733 109.5
H732 C73 H733 109.5
C72 C74 H741 109.5
C72 C74 H742 109.5
H741 C74 H742 109.5
C72 C74 H743 109.5
H741 C74 H743 109.5
H742 C74 H743 109.5
C65 C75 C77 111.5(3)
C65 C75 C76 111.9(3)
C77 C75 C76 110.6(3)
C65 C75 H75 107.5
C77 C75 H75 107.5
C76 C75 H75 107.5
C75 C76 H761 109.5
C75 C76 H762 109.5
H761 C76 H762 109.5
C75 C76 H763 109.5
H761 C76 H763 109.5
H762 C76 H763 109.5
C75 C77 H771 109.5
C75 C77 H772 109.5
H771 C77 H772 109.5
C75 C77 H773 109.5
H771 C77 H773 109.5
H772 C77 H773 109.5
C79B C78 Pd2 75.4(4)
C79A C78 Pd2 71.6(3)
C79A C78 H781 116.4
Pd2 C78 H781 116.4
C79A C78 H782 116.4
Pd2 C78 H782 116.4
H781 C78 H782 113.4
C79B C78 H783 115.9
Pd2 C78 H783 115.9
C79B C78 H784 115.9
Pd2 C78 H784 115.9
H783 C78 H784 112.9
C78 C79A C80 127.5(6)
C78 C79A Pd2 71.0(3)
C80 C79A Pd2 75.0(3)
C78 C79A H791 116.3
C80 C79A H791 116.3
Pd2 C79A H791 131.4
C78 C79B C80 127.7(6)
C78 C79B Pd2 68.1(4)
C80 C79B Pd2 72.1(4)
C78 C79B H792 116.2
C80 C79B H792 116.2
Pd2 C79B H792 140.5
C79B C80 Pd2 72.0(4)
C79A C80 Pd2 68.4(3)
C79A C80 H801 116.8
Pd2 C80 H801 116.8
C79A C80 H802 116.8
Pd2 C80 H802 116.8
H801 C80 H802 113.8
C79B C80 H803 116.4
Pd2 C80 H803 116.4
C79B C80 H804 116.4
Pd2 C80 H804 116.4
H803 C80 H804 113.4

loop_
_geom_bond_atom_site_label_1
_geom_bond_atom_site_label_2
_geom_bond_distance
Pd1 C2 2.035(3)
Pd1 C40 2.093(4)
Pd1 C39A 2.108(5)
Pd1 C39B 2.182(15)
Pd1 C38 2.207(4)
Pd1 Cl1 2.3434(10)
N1 C2 1.345(4)
N1 C6 1.443(4)
N1 C5 1.473(5)
N3 C2 1.343(4)
N3 C16 1.435(4)
N3 C4 1.496(5)
C4 C5 1.508(5)
C4 H41 0.9900
C4 H42 0.9900
C5 H51 0.9900
C5 H52 0.9900
C6 C15 1.369(5)
C6 C7 1.429(5)
C7 C8 1.422(5)
C7 C12 1.433(5)
C8 C9 1.359(5)
C8 H8 0.9500
C9 C10 1.417(5)
C9 C26 1.523(6)
C10 C11 1.364(6)
C10 H10 0.9500
C11 C12 1.413(5)
C11 H11 0.9500
C12 C13 1.402(6)
C13 C14 1.353(6)
C13 H13 0.9500
C14 C15 1.424(5)
C14 H14 0.9500
C15 C29 1.528(5)
C16 C25 1.361(5)
C16 C17 1.436(5)
C17 C22 1.414(5)
C17 C18 1.419(5)
C18 C19 1.372(5)
C18 H18 0.9500
C19 C20 1.398(7)
C19 C32 1.534(6)
C20 C21 1.344(7)
C20 H20 0.9500
C21 C22 1.437(6)
C21 H21 0.9500
C22 C23 1.394(6)
C23 C24 1.367(6)
C23 H23 0.9500
C24 C25 1.434(5)
C24 H24 0.9500
C25 C35 1.515(6)
C26 C28 1.522(6)
C26 C27 1.537(6)
C26 H26 1.0000
C27 H271 0.9800
C27 H272 0.9800
C27 H273 0.9800
C28 H281 0.9800
C28 H282 0.9800
C28 H283 0.9800
C29 C31 1.532(6)
C29 C30 1.541(6)
C29 H29 1.0000
C30 H301 0.9800
C30 H302 0.9800
C30 H303 0.9800
C31 H311 0.9800
C31 H312 0.9800
C31 H313 0.9800
C32 C33 1.497(8)
C32 C34 1.539(6)
C32 H32 1.0000
C33 H331 0.9800
C33 H332 0.9800
C33 H333 0.9800
C34 H341 0.9800
C34 H342 0.9800
C34 H343 0.9800
C35 C36 1.507(8)
C35 C37 1.546(8)
C35 H35 1.0000
C36 H361 0.9800
C36 H362 0.9800
C36 H363 0.9800
C37 H371 0.9800
C37 H372 0.9800
C37 H373 0.9800
C38 C39B 1.348(5)
C38 C39A 1.351(4)
C38 H381 0.9900
C38 H382 0.9900
C38 H383 0.9900
C38 H384 0.9900
C39A C40 1.359(4)
C39A H391 0.9500
C39B C40 1.349(5)
C39B H392 0.9500
C40 H401 0.9900
C40 H402 0.9900
C40 H403 0.9900
C40 H404 0.9900
Pd2 C42 2.024(3)
Pd2 C78 2.097(4)
Pd2 C79A 2.105(7)
Pd2 C79B 2.187(9)
Pd2 C80 2.188(4)
Pd2 Cl2 2.3652(10)
N41 C42 1.333(4)
N41 C46 1.444(4)
N41 C45 1.480(4)
N43 C42 1.342(4)
N43 C56 1.427(4)
N43 C44 1.481(4)
C44 C45 1.517(5)
C44 H441 0.9900
C44 H442 0.9900
C45 H451 0.9900
C45 H452 0.9900
C46 C55 1.374(6)
C46 C47 1.434(5)
C47 C48 1.410(6)
C47 C52 1.415(6)
C48 C49 1.371(6)
C48 H48 0.9500
C49 C50 1.413(7)
C49 C66 1.502(8)
C50 C51 1.348(8)
C50 H50 0.9500
C51 C52 1.417(6)
C51 H511 0.9500
C52 C53 1.417(7)
C53 C54 1.365(7)
C53 H53 0.9500
C54 C55 1.417(6)
C54 H54 0.9500
C55 C69 1.509(6)
C56 C65 1.377(5)
C56 C57 1.428(5)
C57 C58 1.427(5)
C57 C62 1.430(5)
C58 C59 1.373(6)
C58 H58 0.9500
C59 C60 1.414(7)
C59 C72 1.522(7)
C60 C61 1.350(8)
C60 H60 0.9500
C61 C62 1.410(6)
C61 H61 0.9500
C62 C63 1.395(6)
C63 C64 1.363(6)
C63 H63 0.9500
C64 C65 1.431(5)
C64 H64 0.9500
C65 C75 1.505(6)
C66 C68 1.518(9)
C66 C67 1.540(10)
C66 H66 1.0000
C67 H671 0.9800
C67 H672 0.9800
C67 H673 0.9800
C68 H681 0.9800
C68 H682 0.9800
C68 H683 0.9800
C69 C71 1.524(6)
C69 C70 1.536(6)
C69 H69 1.0000
C70 H701 0.9800
C70 H702 0.9800
C70 H703 0.9800
C71 H711 0.9800
C71 H712 0.9800
C71 H713 0.9800
C72 C74 1.515(8)
C72 C73 1.532(8)
C72 H72 1.0000
C73 H731 0.9800
C73 H732 0.9800
C73 H733 0.9800
C74 H741 0.9800
C74 H742 0.9800
C74 H743 0.9800
C75 C77 1.534(5)
C75 C76 1.544(5)
C75 H75 1.0000
C76 H761 0.9800
C76 H762 0.9800
C76 H763 0.9800
C77 H771 0.9800
C77 H772 0.9800
C77 H773 0.9800
C78 C79B 1.346(5)
C78 C79A 1.347(4)
C78 H781 0.9900
C78 H782 0.9900
C78 H783 0.9900
C78 H784 0.9900
C79A C80 1.350(4)
C79A H791 0.9500
C79B C80 1.349(5)
C79B H792 0.9500
C80 H801 0.9900
C80 H802 0.9900
C80 H803 0.9900
C80 H804 0.9900

loop_
_geom_torsion_atom_site_label_1
_geom_torsion_atom_site_label_2
_geom_torsion_atom_site_label_3
_geom_torsion_atom_site_label_4
_geom_torsion
C16 N3 C2 N1 179.0(3)
C4 N3 C2 N1 -5.4(4)
C16 N3 C2 Pd1 -2.7(5)
C4 N3 C2 Pd1 172.9(2)
C6 N1 C2 N3 -169.6(3)
C5 N1 C2 N3 -9.7(4)
C6 N1 C2 Pd1 12.3(5)
C5 N1 C2 Pd1 172.1(3)
C40 Pd1 C2 N3 61.3(3)
C39A Pd1 C2 N3 79.8(4)
C39B Pd1 C2 N3 40.2(7)
C38 Pd1 C2 N3 42.7(9)
Cl1 Pd1 C2 N3 -114.0(3)
C40 Pd1 C2 N1 -120.8(3)
C39A Pd1 C2 N1 -102.3(4)
C39B Pd1 C2 N1 -141.9(6)
C38 Pd1 C2 N1 -139.4(7)
Cl1 Pd1 C2 N1 64.0(3)
C2 N3 C4 C5 17.2(4)
C16 N3 C4 C5 -167.0(3)
C2 N1 C5 C4 20.1(4)
C6 N1 C5 C4 -177.4(3)
N3 C4 C5 N1 -20.5(4)
C2 N1 C6 C15 -122.1(4)
C5 N1 C6 C15 78.7(4)
C2 N1 C6 C7 66.4(5)
C5 N1 C6 C7 -92.9(4)
C15 C6 C7 C8 178.5(3)
N1 C6 C7 C8 -10.3(5)
C15 C6 C7 C12 -1.2(5)
N1 C6 C7 C12 170.0(3)
C6 C7 C8 C9 -177.7(3)
C12 C7 C8 C9 2.0(5)
C7 C8 C9 C10 -1.7(6)
C7 C8 C9 C26 176.2(4)
C8 C9 C10 C11 0.2(6)
C26 C9 C10 C11 -177.7(4)
C9 C10 C11 C12 0.9(6)
C10 C11 C12 C13 179.0(4)
C10 C11 C12 C7 -0.6(5)
C8 C7 C12 C13 179.6(3)
C6 C7 C12 C13 -0.7(5)
C8 C7 C12 C11 -0.8(5)
C6 C7 C12 C11 178.9(3)
C11 C12 C13 C14 -177.7(4)
C7 C12 C13 C14 1.9(5)
C12 C13 C14 C15 -1.2(6)
C7 C6 C15 C14 2.0(5)
N1 C6 C15 C14 -169.2(3)
C7 C6 C15 C29 -178.3(3)
N1 C6 C15 C29 10.6(5)
C13 C14 C15 C6 -0.7(5)
C13 C14 C15 C29 179.5(3)
C2 N3 C16 C25 81.3(5)
C4 N3 C16 C25 -94.0(5)
C2 N3 C16 C17 -102.2(4)
C4 N3 C16 C17 82.6(4)
C25 C16 C17 C22 1.6(6)
N3 C16 C17 C22 -174.8(3)
C25 C16 C17 C18 179.4(4)
N3 C16 C17 C18 3.0(5)
C22 C17 C18 C19 -0.8(6)
C16 C17 C18 C19 -178.5(4)
C17 C18 C19 C20 1.5(6)
C17 C18 C19 C32 -179.0(4)
C18 C19 C20 C21 -1.9(7)
C32 C19 C20 C21 178.6(5)
C19 C20 C21 C22 1.5(8)
C18 C17 C22 C23 179.9(4)
C16 C17 C22 C23 -2.3(6)
C18 C17 C22 C21 0.3(6)
C16 C17 C22 C21 178.2(4)
C20 C21 C22 C23 179.8(5)
C20 C21 C22 C17 -0.7(7)
C17 C22 C23 C24 1.1(7)
C21 C22 C23 C24 -179.4(5)
C22 C23 C24 C25 0.8(8)
N3 C16 C25 C24 176.5(4)
C17 C16 C25 C24 0.2(7)
N3 C16 C25 C35 0.4(7)
C17 C16 C25 C35 -175.9(4)
C23 C24 C25 C16 -1.5(7)
C23 C24 C25 C35 174.8(5)
C8 C9 C26 C28 121.1(4)
C10 C9 C26 C28 -61.0(5)
C8 C9 C26 C27 -115.5(4)
C10 C9 C26 C27 62.4(5)
C6 C15 C29 C31 -121.7(4)
C14 C15 C29 C31 58.1(5)
C6 C15 C29 C30 115.1(4)
C14 C15 C29 C30 -65.2(4)
C18 C19 C32 C33 -14.1(6)
C20 C19 C32 C33 165.3(4)
C18 C19 C32 C34 111.9(5)
C20 C19 C32 C34 -68.6(6)
C16 C25 C35 C36 -133.9(5)
C24 C25 C35 C36 50.1(6)
C16 C25 C35 C37 101.6(5)
C24 C25 C35 C37 -74.4(6)
C2 Pd1 C38 C39B -3.2(11)
C40 Pd1 C38 C39B -22.9(7)
Cl1 Pd1 C38 C39B 153.4(7)
C2 Pd1 C38 C39A 46.7(9)
C40 Pd1 C38 C39A 26.9(3)
Cl1 Pd1 C38 C39A -156.8(3)
Pd1 C38 C39A C40 -52.8(5)
C2 Pd1 C39A C38 -167.4(3)
C40 Pd1 C39A C38 -136.6(5)
Cl1 Pd1 C39A C38 30.6(4)
C2 Pd1 C39A C40 -30.8(4)
C38 Pd1 C39A C40 136.6(5)
Cl1 Pd1 C39A C40 167.2(2)
Pd1 C38 C39B C40 44.4(16)
C2 Pd1 C39B C38 179.1(3)
C40 Pd1 C39B C38 142.8(11)
Cl1 Pd1 C39B C38 -34.5(9)
C2 Pd1 C39B C40 36.3(10)
C38 Pd1 C39B C40 -142.8(11)
Cl1 Pd1 C39B C40 -177.3(3)
C38 C39B C40 Pd1 -46.2(16)
C38 C39A C40 Pd1 55.0(5)
C2 Pd1 C40 C39B -153.4(7)
C38 Pd1 C40 C39B 22.4(7)
Cl1 Pd1 C40 C39B 8.2(9)
C2 Pd1 C40 C39A 158.2(3)
C38 Pd1 C40 C39A -26.0(3)
Cl1 Pd1 C40 C39A -40.3(7)
C46 N41 C42 N43 -177.3(3)
C45 N41 C42 N43 -3.2(4)
C46 N41 C42 Pd2 -1.7(5)
C45 N41 C42 Pd2 172.5(3)
C56 N43 C42 N41 -169.7(3)
C44 N43 C42 N41 -6.3(4)
C56 N43 C42 Pd2 14.7(5)
C44 N43 C42 Pd2 178.1(3)
C78 Pd2 C42 N41 69.1(3)
C79A Pd2 C42 N41 88.8(4)
C79B Pd2 C42 N41 52.0(6)
C80 Pd2 C42 N41 67.2(9)
Cl2 Pd2 C42 N41 -106.3(3)
C78 Pd2 C42 N43 -116.0(3)
C79A Pd2 C42 N43 -96.4(4)
C79B Pd2 C42 N43 -133.2(5)
C80 Pd2 C42 N43 -117.9(8)
Cl2 Pd2 C42 N43 68.5(3)
C42 N43 C44 C45 12.6(4)
C56 N43 C44 C45 177.0(3)
C42 N41 C45 C44 10.7(4)
C46 N41 C45 C44 -174.8(3)
N43 C44 C45 N41 -12.8(4)
C42 N41 C46 C55 85.2(5)
C45 N41 C46 C55 -88.6(5)
C42 N41 C46 C47 -98.9(4)
C45 N41 C46 C47 87.3(4)
C55 C46 C47 C48 -179.7(4)
N41 C46 C47 C48 4.5(6)
C55 C46 C47 C52 -1.2(6)
N41 C46 C47 C52 -177.0(3)
C52 C47 C48 C49 -0.1(6)
C46 C47 C48 C49 178.4(4)
C47 C48 C49 C50 0.6(7)
C47 C48 C49 C66 -178.2(5)
C48 C49 C50 C51 0.6(8)
C66 C49 C50 C51 179.4(6)
C49 C50 C51 C52 -2.2(8)
C48 C47 C52 C51 -1.5(6)
C46 C47 C52 C51 179.9(4)
C48 C47 C52 C53 178.8(4)
C46 C47 C52 C53 0.1(6)
C50 C51 C52 C47 2.7(7)
C50 C51 C52 C53 -177.6(5)
C47 C52 C53 C54 0.5(8)
C51 C52 C53 C54 -179.2(5)
C52 C53 C54 C55 -0.2(8)
C47 C46 C55 C54 1.6(6)
N41 C46 C55 C54 177.1(4)
C47 C46 C55 C69 -177.1(4)
N41 C46 C55 C69 -1.5(6)
C53 C54 C55 C46 -0.9(7)
C53 C54 C55 C69 177.8(5)
C42 N43 C56 C65 -117.6(4)
C44 N43 C56 C65 80.1(4)
C42 N43 C56 C57 67.1(4)
C44 N43 C56 C57 -95.1(4)
C65 C56 C57 C58 -175.6(3)
N43 C56 C57 C58 -0.5(5)
C65 C56 C57 C62 2.1(5)
N43 C56 C57 C62 177.3(3)
C56 C57 C58 C59 179.6(4)
C62 C57 C58 C59 1.8(6)
C57 C58 C59 C60 0.8(6)
C57 C58 C59 C72 -177.8(4)
C58 C59 C60 C61 -2.1(7)
C72 C59 C60 C61 176.4(5)
C59 C60 C61 C62 0.8(8)
C60 C61 C62 C63 -176.4(4)
C60 C61 C62 C57 1.9(7)
C58 C57 C62 C63 175.3(3)
C56 C57 C62 C63 -2.6(5)
C58 C57 C62 C61 -3.1(5)
C56 C57 C62 C61 179.0(4)
C61 C62 C63 C64 179.2(4)
C57 C62 C63 C64 0.9(6)
C62 C63 C64 C65 1.4(6)
N43 C56 C65 C64 -175.0(3)
C57 C56 C65 C64 0.1(5)
N43 C56 C65 C75 3.5(5)
C57 C56 C65 C75 178.5(3)
C63 C64 C65 C56 -1.9(5)
C63 C64 C65 C75 179.6(3)
C48 C49 C66 C68 115.2(6)
C50 C49 C66 C68 -63.6(8)
C48 C49 C66 C67 -119.2(6)
C50 C49 C66 C67 62.1(7)
C46 C55 C69 C71 -128.2(4)
C54 C55 C69 C71 53.2(5)
C46 C55 C69 C70 109.1(4)
C54 C55 C69 C70 -69.5(5)
C58 C59 C72 C74 -129.9(6)
C60 C59 C72 C74 51.6(7)
C58 C59 C72 C73 104.4(6)
C60 C59 C72 C73 -74.2(7)
C56 C65 C75 C77 -108.8(4)
C64 C65 C75 C77 69.6(4)
C56 C65 C75 C76 126.7(4)
C64 C65 C75 C76 -54.8(4)
C42 Pd2 C78 C79B -158.6(6)
C80 Pd2 C78 C79B 21.0(5)
Cl2 Pd2 C78 C79B -1.9(11)
C42 Pd2 C78 C79A 155.8(4)
C80 Pd2 C78 C79A -24.6(3)
Cl2 Pd2 C78 C79A -47.5(10)
Pd2 C78 C79A C80 52.5(6)
C42 Pd2 C79A C78 -33.1(5)
C80 Pd2 C79A C78 139.4(6)
Cl2 Pd2 C79A C78 168.1(3)
C42 Pd2 C79A C80 -172.5(3)
C78 Pd2 C79A C80 -139.4(6)
Cl2 Pd2 C79A C80 28.7(5)
Pd2 C78 C79B C80 -43.2(11)
C42 Pd2 C79B C78 29.3(7)
C80 Pd2 C79B C78 -145.3(9)
Cl2 Pd2 C79B C78 179.5(3)
C42 Pd2 C79B C80 174.5(3)
C78 Pd2 C79B C80 145.3(9)
Cl2 Pd2 C79B C80 -35.2(7)
C78 C79B C80 C79A -35.4(8)
Pd2 C79B C80 C79A -77.3(6)
C78 C79B C80 Pd2 41.9(10)
C78 C79A C80 C79B 35.3(7)
Pd2 C79A C80 C79B 86.2(7)
C78 C79A C80 Pd2 -50.9(6)
C42 Pd2 C80 C79B -19.3(11)
C78 Pd2 C80 C79B -21.3(5)
Cl2 Pd2 C80 C79B 154.1(6)
C42 Pd2 C80 C79A 27.1(10)
C78 Pd2 C80 C79A 25.1(3)
Cl2 Pd2 C80 C79A -159.4(4)
